data_4507270
loop_
_publ_author_name
'Mastropietro, Teresa F.'
'Marino, Nadia'
'Armentano, Donatella'
'De Munno, Giovanni'
'Yuste, Consuelo'
'Lloret, Francesc'
'Julve, Miguel'

_publ_section_title
;
 Anion-Directed Self-Assembly of Unusual Discrete and One-Dimensional
 Copper(II) Complexes of 3,6-Bis(2&#x2032;-pyridyl)pyridazine
;
_journal_issue 1
_journal_name_full 'Crystal Growth &amp; Design'
_journal_page_first 270
_journal_paper_doi 10.1021/cg301415p
_journal_volume 13
_journal_year 2013
_chemical_formula_sum 'C14 H10 Cl2 Cu N4 O8'
_chemical_formula_weight 496.70
_chemical_name_systematic
; 
 ? 
;
_space_group_IT_number 15
_symmetry_cell_setting monoclinic
_symmetry_space_group_name_Hall '-C 2yc'
_symmetry_space_group_name_H-M 'C 1 2/c 1'
_atom_sites_solution_hydrogens geom
_atom_sites_solution_primary direct
_atom_sites_solution_secondary difmap
_audit_creation_method SHELXL-97
_cell_angle_alpha 90.00
_cell_angle_beta 91.5840(10)
_cell_angle_gamma 90.00
_cell_formula_units_Z 8
_cell_length_a 12.1811(3)
_cell_length_b 15.6873(3)
_cell_length_c 17.9688(4)
_cell_measurement_reflns_used 7374
_cell_measurement_temperature 293(2)
_cell_measurement_theta_max 30.96
_cell_measurement_theta_min 2.38
_cell_volume 3432.32(13)
_computing_cell_refinement 'Bruker APEX'
_computing_data_collection 'Bruker APEX'
_computing_data_reduction 'Bruker SAINT'
_computing_molecular_graphics 'Bruker SHELXTL'
_computing_publication_material 'Bruker SHELXTL'
_computing_structure_refinement 'SHELXL-97 (Sheldrick, 2008)'
_computing_structure_solution 'SHELXS-97 (Sheldrick, 2008)'
_diffrn_ambient_temperature 293(2)
_diffrn_measured_fraction_theta_full 0.996
_diffrn_measured_fraction_theta_max 0.996
_diffrn_measurement_device_type 'CCD area detector'
_diffrn_measurement_method 'phi and omega scans'
_diffrn_radiation_monochromator graphite
_diffrn_radiation_source 'fine-focus sealed tube'
_diffrn_radiation_type MoK\a
_diffrn_radiation_wavelength 0.71073
_diffrn_reflns_av_R_equivalents 0.0278
_diffrn_reflns_av_sigmaI/netI 0.0179
_diffrn_reflns_limit_h_max 17
_diffrn_reflns_limit_h_min -16
_diffrn_reflns_limit_k_max 22
_diffrn_reflns_limit_k_min -19
_diffrn_reflns_limit_l_max 26
_diffrn_reflns_limit_l_min -26
_diffrn_reflns_number 39021
_diffrn_reflns_theta_full 31.15
_diffrn_reflns_theta_max 31.15
_diffrn_reflns_theta_min 2.12
_exptl_absorpt_coefficient_mu 1.641
_exptl_absorpt_correction_T_max 0.9079
_exptl_absorpt_correction_T_min 0.7349
_exptl_absorpt_correction_type multi-scan
_exptl_absorpt_process_details sadabs
_exptl_crystal_colour blue
_exptl_crystal_density_diffrn 1.922
_exptl_crystal_density_method 'not measured'
_exptl_crystal_description rhombuses
_exptl_crystal_F_000 1992
_exptl_crystal_size_max 0.20
_exptl_crystal_size_mid 0.17
_exptl_crystal_size_min 0.06
_refine_diff_density_max 1.048
_refine_diff_density_min -0.556
_refine_diff_density_rms 0.085
_refine_ls_extinction_method none
_refine_ls_goodness_of_fit_ref 1.032
_refine_ls_hydrogen_treatment constr
_refine_ls_matrix_type full
_refine_ls_number_parameters 263
_refine_ls_number_reflns 5528
_refine_ls_number_restraints 0
_refine_ls_restrained_S_all 1.032
_refine_ls_R_factor_all 0.0571
_refine_ls_R_factor_gt 0.0446
_refine_ls_shift/su_max 0.001
_refine_ls_shift/su_mean 0.000
_refine_ls_structure_factor_coef Fsqd
_refine_ls_weighting_details 'calc w=1/[\s^2^(Fo^2^)+(0.0670P)^2^+7.8628P] where P=(Fo^2^+2Fc^2^)/3'
_refine_ls_weighting_scheme calc
_refine_ls_wR_factor_gt 0.1258
_refine_ls_wR_factor_ref 0.1362
_reflns_number_gt 4428
_reflns_number_total 5528
_reflns_threshold_expression >2sigma(I)
_cod_data_source_file cg301415p_si_004.cif
_cod_data_source_block 4
_cod_original_sg_symbol_H-M C2/c
_cod_database_code 4507270

loop_
_symmetry_equiv_pos_as_xyz
'x, y, z'
'-x, y, -z+1/2'
'x+1/2, y+1/2, z'
'-x+1/2, y+1/2, -z+1/2'
'-x, -y, -z'
'x, -y, z-1/2'
'-x+1/2, -y+1/2, -z'
'x+1/2, -y+1/2, z-1/2'

loop_
_atom_site_label
_atom_site_type_symbol
_atom_site_fract_x
_atom_site_fract_y
_atom_site_fract_z
_atom_site_U_iso_or_equiv
_atom_site_adp_type
_atom_site_occupancy
_atom_site_symmetry_multiplicity
_atom_site_calc_flag
_atom_site_refinement_flags
Cu1 Cu 0.0000 0.15787(3) 0.7500 0.03477(12) Uani 1 2 d S
Cu2 Cu 0.0000 0.39425(3) 0.7500 0.03883(13) Uani 1 2 d S
N1 N 0.05721(18) 0.07644(14) 0.67746(12) 0.0350(4) Uani 1 1 d .
C1 C 0.0964(2) -0.00140(18) 0.69333(17) 0.0431(6) Uani 1 1 d .
H1 H 0.1004 -0.0192 0.7427 0.052 Uiso 1 1 calc R
C2 C 0.1310(2) -0.0559(2) 0.6384(2) 0.0522(8) Uani 1 1 d .
H2 H 0.1566 -0.1102 0.6503 0.063 Uiso 1 1 calc R
C3 C 0.1267(2) -0.0282(2) 0.5658(2) 0.0538(8) Uani 1 1 d .
H3 H 0.1482 -0.0643 0.5278 0.065 Uiso 1 1 calc R
C4 C 0.0903(2) 0.0542(2) 0.54907(16) 0.0450(6) Uani 1 1 d .
H4 H 0.0892 0.0744 0.5004 0.054 Uiso 1 1 calc R
C5 C 0.05572(19) 0.10484(17) 0.60694(14) 0.0341(5) Uani 1 1 d .
N2 N 0.00853(16) 0.23551(12) 0.66216(10) 0.0288(4) Uani 1 1 d .
C6 C 0.01993(19) 0.19375(17) 0.59823(12) 0.0320(5) Uani 1 1 d .
C7 C -0.0019(2) 0.23418(19) 0.52974(14) 0.0406(6) Uani 1 1 d .
H7 H 0.0071 0.2053 0.4851 0.049 Uiso 1 1 calc R
C8 C -0.0366(2) 0.31661(19) 0.53027(13) 0.0390(5) Uani 1 1 d .
H8 H -0.0555 0.3447 0.4862 0.047 Uiso 1 1 calc R
C9 C -0.04309(19) 0.35823(16) 0.59933(13) 0.0319(5) Uani 1 1 d .
N3 N -0.02013(16) 0.31710(13) 0.66272(10) 0.0293(4) Uani 1 1 d .
C10 C -0.0754(2) 0.44767(17) 0.60861(14) 0.0349(5) Uani 1 1 d .
C11 C -0.1146(2) 0.4999(2) 0.55188(17) 0.0447(6) Uani 1 1 d .
H11 H -0.1186 0.4804 0.5030 0.054 Uiso 1 1 calc R
C12 C -0.1480(2) 0.5822(2) 0.5694(2) 0.0522(8) Uani 1 1 d .
H12 H -0.1724 0.6189 0.5318 0.063 Uiso 1 1 calc R
C13 C -0.1449(3) 0.6090(2) 0.6415(2) 0.0526(8) Uani 1 1 d .
H13 H -0.1693 0.6632 0.6539 0.063 Uiso 1 1 calc R
C14 C -0.1045(3) 0.55355(19) 0.69636(19) 0.0469(6) Uani 1 1 d .
H14 H -0.1030 0.5711 0.7458 0.056 Uiso 1 1 calc R
N4 N -0.06766(19) 0.47580(14) 0.67954(13) 0.0376(4) Uani 1 1 d .
Cl2 Cl -0.26404(5) 0.16967(5) 0.63436(4) 0.03985(15) Uani 1 1 d .
O5 O -0.2169(3) 0.1273(2) 0.57343(19) 0.0900(11) Uani 1 1 d .
O6 O -0.2042(2) 0.1487(2) 0.70172(15) 0.0693(8) Uani 1 1 d .
O7 O -0.3749(2) 0.1444(2) 0.64018(15) 0.0785(10) Uani 1 1 d .
O8 O -0.2538(3) 0.25872(18) 0.6205(2) 0.0791(9) Uani 1 1 d .
Cl1 Cl -0.25658(6) 0.37186(5) 0.85752(4) 0.05070(19) Uani 1 1 d .
O1 O -0.2147(4) 0.3653(4) 0.7874(2) 0.145(2) Uani 1 1 d .
O2 O -0.3626(3) 0.4025(3) 0.8606(2) 0.1088(14) Uani 1 1 d .
O3 O -0.2356(3) 0.2998(2) 0.9019(2) 0.0934(11) Uani 1 1 d .
O4 O -0.1854(4) 0.4350(3) 0.8908(3) 0.1392(19) Uani 1 1 d .

loop_
_atom_site_aniso_label
_atom_site_aniso_U_11
_atom_site_aniso_U_22
_atom_site_aniso_U_33
_atom_site_aniso_U_23
_atom_site_aniso_U_13
_atom_site_aniso_U_12
Cu1 0.0537(3) 0.0269(2) 0.02401(19) 0.000 0.00563(17) 0.000
Cu2 0.0610(3) 0.0281(2) 0.0269(2) 0.000 -0.00765(18) 0.000
N1 0.0365(10) 0.0342(10) 0.0343(10) -0.0072(8) -0.0007(8) 0.0019(8)
C1 0.0435(14) 0.0363(12) 0.0492(15) -0.0037(11) -0.0020(11) 0.0040(11)
C2 0.0412(14) 0.0378(14) 0.077(2) -0.0193(14) -0.0007(14) 0.0052(11)
C3 0.0381(14) 0.0586(18) 0.065(2) -0.0339(16) 0.0047(13) -0.0008(12)
C4 0.0374(13) 0.0600(17) 0.0378(13) -0.0197(12) 0.0026(10) -0.0048(12)
C5 0.0292(11) 0.0410(12) 0.0322(11) -0.0095(9) -0.0001(8) -0.0034(9)
N2 0.0326(9) 0.0321(9) 0.0217(8) -0.0002(7) -0.0006(7) -0.0034(7)
C6 0.0319(11) 0.0394(12) 0.0247(10) -0.0042(9) 0.0014(8) -0.0066(9)
C7 0.0493(15) 0.0511(15) 0.0214(10) -0.0030(10) -0.0004(9) -0.0121(12)
C8 0.0423(13) 0.0508(15) 0.0235(10) 0.0054(10) -0.0059(9) -0.0104(11)
C9 0.0290(10) 0.0396(12) 0.0270(10) 0.0061(9) -0.0019(8) -0.0056(9)
N3 0.0334(9) 0.0310(9) 0.0235(8) 0.0021(7) -0.0007(7) -0.0025(7)
C10 0.0302(11) 0.0391(12) 0.0355(12) 0.0111(10) -0.0006(9) -0.0028(9)
C11 0.0348(12) 0.0539(16) 0.0454(15) 0.0197(13) -0.0016(11) -0.0020(11)
C12 0.0363(13) 0.0523(17) 0.068(2) 0.0304(15) -0.0027(13) 0.0003(12)
C13 0.0425(15) 0.0394(14) 0.076(2) 0.0147(14) -0.0011(14) 0.0034(11)
C14 0.0471(15) 0.0376(13) 0.0560(17) 0.0041(12) 0.0032(13) 0.0055(11)
N4 0.0391(11) 0.0348(10) 0.0389(11) 0.0067(9) -0.0003(9) 0.0011(8)
Cl2 0.0368(3) 0.0469(3) 0.0358(3) 0.0009(2) -0.0001(2) -0.0025(2)
O5 0.102(2) 0.089(2) 0.080(2) -0.0395(18) 0.0367(18) -0.0190(19)
O6 0.0474(13) 0.101(2) 0.0585(15) 0.0256(14) -0.0148(11) -0.0099(13)
O7 0.0392(12) 0.137(3) 0.0588(15) 0.0330(17) -0.0071(10) -0.0195(15)
O8 0.089(2) 0.0463(14) 0.102(2) 0.0081(15) 0.0066(18) 0.0074(14)
Cl1 0.0511(4) 0.0562(4) 0.0446(4) -0.0001(3) -0.0010(3) 0.0133(3)
O1 0.125(3) 0.259(6) 0.0526(19) 0.005(3) 0.010(2) 0.091(4)
O2 0.0604(18) 0.169(4) 0.097(3) 0.037(3) 0.0113(17) 0.041(2)
O3 0.096(2) 0.0700(19) 0.114(3) 0.032(2) -0.015(2) 0.0033(18)
O4 0.117(3) 0.090(3) 0.207(5) -0.017(3) -0.051(3) -0.012(3)

loop_
_atom_type_symbol
_atom_type_description
_atom_type_scat_dispersion_real
_atom_type_scat_dispersion_imag
_atom_type_scat_source
C C 0.0033 0.0016 'International Tables Vol C Tables 4.2.6.8 and 6.1.1.4'
H H 0.0000 0.0000 'International Tables Vol C Tables 4.2.6.8 and 6.1.1.4'
N N 0.0061 0.0033 'International Tables Vol C Tables 4.2.6.8 and 6.1.1.4'
O O 0.0106 0.0060 'International Tables Vol C Tables 4.2.6.8 and 6.1.1.4'
Cl Cl 0.1484 0.1585 'International Tables Vol C Tables 4.2.6.8 and 6.1.1.4'
Cu Cu 0.3201 1.2651 'International Tables Vol C Tables 4.2.6.8 and 6.1.1.4'

loop_
_geom_angle_atom_site_label_1
_geom_angle_atom_site_label_2
_geom_angle_atom_site_label_3
_geom_angle
_geom_angle_site_symmetry_1
_geom_angle_site_symmetry_3
N1 Cu1 N1 98.97(13) . 2_556
N1 Cu1 N2 161.17(8) . 2_556
N1 Cu1 N2 81.10(9) 2_556 2_556
N1 Cu1 N2 81.10(9) . .
N1 Cu1 N2 161.17(8) 2_556 .
N2 Cu1 N2 104.91(11) 2_556 .
N1 Cu1 O6 95.48(10) . .
N1 Cu1 O6 80.37(9) 2_556 .
N2 Cu1 O6 103.05(9) 2_556 .
N2 Cu1 O6 80.88(8) . .
N1 Cu1 Cu2 130.52(7) . .
N1 Cu1 Cu2 130.52(7) 2_556 .
N2 Cu1 Cu2 52.46(6) 2_556 .
N2 Cu1 Cu2 52.46(6) . .
O6 Cu1 Cu2 93.17(7) . .
N4 Cu2 N4 98.76(14) 2_556 .
N4 Cu2 N3 160.69(9) 2_556 .
N4 Cu2 N3 81.25(9) . .
N4 Cu2 N3 81.25(9) 2_556 2_556
N4 Cu2 N3 160.69(9) . 2_556
N3 Cu2 N3 105.12(11) . 2_556
N4 Cu2 O1 109.51(13) 2_556 .
N4 Cu2 O1 83.15(12) . .
N3 Cu2 O1 89.71(12) . .
N3 Cu2 O1 78.73(11) 2_556 .
N4 Cu2 Cu1 130.62(7) 2_556 .
N4 Cu2 Cu1 130.62(7) . .
N3 Cu2 Cu1 52.56(6) . .
N3 Cu2 Cu1 52.56(6) 2_556 .
O1 Cu2 Cu1 80.51(13) . .
C1 N1 C5 119.9(2) . .
C1 N1 Cu1 125.6(2) . .
C5 N1 Cu1 114.46(17) . .
N1 C1 C2 121.8(3) . .
C3 C2 C1 118.6(3) . .
C2 C3 C4 120.0(3) . .
C5 C4 C3 118.1(3) . .
N1 C5 C4 121.5(3) . .
N1 C5 C6 114.3(2) . .
C4 C5 C6 124.1(3) . .
N3 N2 C6 120.95(19) . .
N3 N2 Cu1 124.23(14) . .
C6 N2 Cu1 112.96(16) . .
N2 C6 C7 120.8(2) . .
N2 C6 C5 114.4(2) . .
C7 C6 C5 124.8(2) . .
C8 C7 C6 118.3(2) . .
C7 C8 C9 118.2(2) . .
N3 C9 C8 120.9(2) . .
N3 C9 C10 114.6(2) . .
C8 C9 C10 124.5(2) . .
N2 N3 C9 120.7(2) . .
N2 N3 Cu2 124.45(14) . .
C9 N3 Cu2 113.43(17) . .
N4 C10 C11 121.1(3) . .
N4 C10 C9 114.1(2) . .
C11 C10 C9 124.8(3) . .
C10 C11 C12 118.7(3) . .
C13 C12 C11 120.0(3) . .
C12 C13 C14 118.7(3) . .
N4 C14 C13 121.5(3) . .
C14 N4 C10 119.8(2) . .
C14 N4 Cu2 125.8(2) . .
C10 N4 Cu2 114.37(17) . .
O7 Cl2 O5 109.5(2) . .
O7 Cl2 O8 112.1(2) . .
O5 Cl2 O8 106.6(2) . .
O7 Cl2 O6 109.71(15) . .
O5 Cl2 O6 109.7(2) . .
O8 Cl2 O6 109.1(2) . .
Cl2 O6 Cu1 136.36(15) . .
O1 Cl1 O2 115.7(2) . .
O1 Cl1 O3 113.1(3) . .
O2 Cl1 O3 114.5(2) . .
O1 Cl1 O4 101.4(4) . .
O2 Cl1 O4 107.3(3) . .
O3 Cl1 O4 102.8(3) . .
Cl1 O1 Cu2 126.1(3) . .

loop_
_geom_bond_atom_site_label_1
_geom_bond_atom_site_label_2
_geom_bond_distance
_geom_bond_site_symmetry_2
Cu1 N1 1.966(2) .
Cu1 N1 1.966(2) 2_556
Cu1 N2 1.9985(19) 2_556
Cu1 N2 1.9985(19) .
Cu1 O6 2.616(2) .
Cu1 Cu2 3.7081(6) .
Cu2 N4 1.965(2) 2_556
Cu2 N4 1.965(2) .
Cu2 N3 1.991(2) .
Cu2 N3 1.991(2) 2_556
Cu2 O1 2.756(5) .
N1 C1 1.339(4) .
N1 C5 1.343(3) .
C1 C2 1.380(4) .
C2 C3 1.375(5) .
C3 C4 1.396(5) .
C4 C5 1.383(3) .
C5 C6 1.468(4) .
N2 N3 1.327(3) .
N2 C6 1.333(3) .
C6 C7 1.403(3) .
C7 C8 1.360(4) .
C8 C9 1.406(4) .
C9 N3 1.332(3) .
C9 C10 1.468(4) .
C10 N4 1.350(3) .
C10 C11 1.382(3) .
C11 C12 1.393(5) .
C12 C13 1.362(5) .
C13 C14 1.395(4) .
C14 N4 1.337(4) .
Cl2 O7 1.413(2) .
Cl2 O5 1.416(3) .
Cl2 O8 1.425(3) .
Cl2 O6 1.434(2) .
Cl1 O1 1.376(4) .
Cl1 O2 1.381(3) .
Cl1 O3 1.403(3) .
Cl1 O4 1.436(4) .
